data_7040912
loop_
_publ_author_name
'Beltr\'an, Tom\'as F'
'Zaragoza, Guillermo'
'Delaude, Lionel'

_publ_section_title
;
 Synthesis, characterization, and gas-phase fragmentation of
 rhenium-carbonyl complexes bearing imidazol(in)ium-2-dithiocarboxylate
 ligands.
;
_journal_issue 45
_journal_name_full 'Dalton transactions (Cambridge, England : 2003)'
_journal_page_first 18346
_journal_page_last 18355
_journal_paper_doi 10.1039/c6dt03428d
_journal_volume 45
_journal_year 2016
_chemical_formula_moiety '2(C31 H38 Br N2 O3 Re S2), 3(C H2 Cl2)'
_chemical_formula_sum 'C65 H82 Br2 Cl6 N4 O6 Re2 S4'
_chemical_formula_weight 1888.51
_space_group_IT_number 14
_symmetry_cell_setting monoclinic
_symmetry_Int_Tables_number 14
_symmetry_space_group_name_Hall '-P 2yn'
_symmetry_space_group_name_H-M 'P 1 21/n 1'
_atom_sites_solution_hydrogens geom
_audit_conform_dict_location ftp://ftp.iucr.org/pub/cif_core.dic
_audit_conform_dict_name cif_core.dic
_audit_conform_dict_version 2.4.3
_audit_creation_date 2016-07-08T12:23:35-00:00
_audit_creation_method 'WinGX routine CIF_UPDATE'
_audit_update_record
;
2016-08-31 deposited with the CCDC.
2016-10-14 downloaded from the CCDC.
;
_cell_angle_alpha 90
_cell_angle_beta 91.602(2)
_cell_angle_gamma 90
_cell_formula_units_Z 2
_cell_length_a 11.6384(4)
_cell_length_b 17.8256(7)
_cell_length_c 17.9214(7)
_cell_measurement_reflns_used 1916
_cell_measurement_temperature 100(2)
_cell_measurement_theta_max 28.66
_cell_measurement_theta_min 2.88
_cell_measurement_wavelength 0.71073
_cell_volume 3716.5(2)
_computing_cell_refinement 'APPEX2 (BRUKER AXS, 2005)'
_computing_data_collection 'APPEX2 (BRUKER AXS, 2005)'
_computing_data_reduction 'APPEX2 (BRUKER AXS, 2005)'
_computing_molecular_graphics 'Ortep for Windows (Farrugia, 2012)'
_computing_publication_material 'WinGX publication routines (Farrugia, 2012)'
_computing_structure_refinement 'SHELXL-2014/7 (Sheldrick, 2014)'
_computing_structure_solution 'DIRDIF99 (Beurskens et al, 1999)'
_diffrn_ambient_temperature 100(2)
_diffrn_measured_fraction_theta_full 1
_diffrn_measured_fraction_theta_max 1
_diffrn_measurement_device 'four-circle diffractometer'
_diffrn_measurement_device_type 'BRUKER APPEX-II CCD'
_diffrn_measurement_method 'omega and phi scans'
_diffrn_radiation_monochromator graphite
_diffrn_radiation_probe x-ray
_diffrn_radiation_source 'fine-focus sealed tube'
_diffrn_radiation_type MoK\a
_diffrn_radiation_wavelength 0.7107
_diffrn_reflns_av_R_equivalents 0.0652
_diffrn_reflns_av_unetI/netI 0.0493
_diffrn_reflns_Laue_measured_fraction_full 1
_diffrn_reflns_Laue_measured_fraction_max 1
_diffrn_reflns_limit_h_max 15
_diffrn_reflns_limit_h_min -15
_diffrn_reflns_limit_k_max 23
_diffrn_reflns_limit_k_min -23
_diffrn_reflns_limit_l_max 23
_diffrn_reflns_limit_l_min -23
_diffrn_reflns_number 49335
_diffrn_reflns_point_group_measured_fraction_full 1
_diffrn_reflns_point_group_measured_fraction_max 1
_diffrn_reflns_theta_full 25.242
_diffrn_reflns_theta_max 28.278
_diffrn_reflns_theta_min 1.612
_exptl_absorpt_coefficient_mu 4.707
_exptl_absorpt_correction_T_max 0.5644
_exptl_absorpt_correction_T_min 0.3548
_exptl_absorpt_correction_type multi-scan
_exptl_absorpt_process_details 'BRUKER SADABS'
_exptl_crystal_colour Orange
_exptl_crystal_density_diffrn 1.688
_exptl_crystal_density_method 'not measured'
_exptl_crystal_description Plate
_exptl_crystal_F_000 1868
_exptl_crystal_size_max 0.29
_exptl_crystal_size_mid 0.18
_exptl_crystal_size_min 0.07
_refine_diff_density_max 0.955
_refine_diff_density_min -0.897
_refine_diff_density_rms 0.13
_refine_ls_extinction_method none
_refine_ls_goodness_of_fit_ref 1.038
_refine_ls_hydrogen_treatment constr
_refine_ls_matrix_type full
_refine_ls_number_constraints 0
_refine_ls_number_parameters 423
_refine_ls_number_reflns 9224
_refine_ls_number_restraints 0
_refine_ls_restrained_S_all 1.038
_refine_ls_R_factor_all 0.0461
_refine_ls_R_factor_gt 0.0302
_refine_ls_shift/su_max 0.002
_refine_ls_shift/su_mean 0
_refine_ls_structure_factor_coef Fsqd
_refine_ls_weighting_details 'w=1/[\s^2^(Fo^2^)+(0.0216P)^2^+1.4690P] where P=(Fo^2^+2Fc^2^)/3'
_refine_ls_weighting_scheme calc
_refine_ls_wR_factor_gt 0.0587
_refine_ls_wR_factor_ref 0.0629
_reflns_Friedel_coverage 0
_reflns_number_gt 7319
_reflns_number_total 9224
_reflns_threshold_expression 'I > 2\s(I)'
_cod_data_source_file c6dt03428d2.cif
_cod_data_source_block Complex5
_cod_depositor_comments 'Adding full bibliography for 7040909--7040918.cif.'
_cod_original_sg_symbol_H-M 'P 21/n'
_cod_database_code 7040912
_shelx_estimated_absorpt_t_min 0.342
_shelx_estimated_absorpt_t_max 0.734

loop_
_symmetry_equiv_pos_as_xyz
'x, y, z'
'-x+1/2, y+1/2, -z+1/2'
'-x, -y, -z'
'x-1/2, -y-1/2, z-1/2'

loop_
_atom_site_label
_atom_site_type_symbol
_atom_site_fract_x
_atom_site_fract_y
_atom_site_fract_z
_atom_site_U_iso_or_equiv
_atom_site_adp_type
_atom_site_occupancy
_atom_site_site_symmetry_order
_atom_site_calc_flag
_atom_site_refinement_flags_posn
_atom_site_refinement_flags_adp
_atom_site_refinement_flags_occupancy
_atom_site_disorder_assembly
_atom_site_disorder_group
C1 C 0.4544(3) 0.6267(2) 0.1647(2) 0.0223(9) Uani 1 1 d . . . . .
O1 O 0.4389(2) 0.56432(14) 0.17978(19) 0.0347(8) Uani 1 1 d . . . . .
C2 C 0.4252(3) 0.7204(2) 0.0410(2) 0.0219(8) Uani 1 1 d . . . . .
O2 O 0.3881(2) 0.71934(17) -0.01881(17) 0.0356(7) Uani 1 1 d . . . . .
C3 C 0.3342(3) 0.75544(19) 0.1731(2) 0.0221(9) Uani 1 1 d . . . . .
O3 O 0.2431(2) 0.76856(16) 0.19006(18) 0.0352(7) Uani 1 1 d . . . . .
Br1 Br 0.69102(3) 0.68720(2) 0.10234(2) 0.01645(8) Uani 1 1 d . . . . .
Re1 Re 0.48517(2) 0.72903(2) 0.14209(2) 0.01311(4) Uani 1 1 d . . . . .
S1 S 0.55801(7) 0.86095(5) 0.13264(5) 0.01398(17) Uani 1 1 d . . . . .
S2 S 0.57222(7) 0.77093(5) 0.26530(5) 0.01439(17) Uani 1 1 d . . . . .
C4 C 0.5975(3) 0.85274(17) 0.22276(19) 0.0110(7) Uani 1 1 d . . . . .
C5 C 0.6479(3) 0.91719(18) 0.26433(19) 0.0111(7) Uani 1 1 d . . . . .
N1 N 0.7422(2) 0.95267(14) 0.24420(15) 0.0106(6) Uani 1 1 d . . . . .
C6 C 0.7730(3) 1.01121(19) 0.2998(2) 0.0156(7) Uani 1 1 d . . . . .
H6A H 0.7867 1.0601 0.2753 0.019 Uiso 1 1 calc R U . . .
H6B H 0.8423 0.9969 0.3297 0.019 Uiso 1 1 calc R U . . .
C7 C 0.6668(3) 1.01438(18) 0.3482(2) 0.0141(7) Uani 1 1 d . . . . .
H7A H 0.6885 1.0132 0.402 0.017 Uiso 1 1 calc R U . . .
H7B H 0.6205 1.0599 0.3375 0.017 Uiso 1 1 calc R U . . .
N2 N 0.6040(2) 0.94527(14) 0.32516(15) 0.0099(6) Uani 1 1 d . . . . .
C8 C 0.8191(3) 0.93159(18) 0.18601(19) 0.0114(7) Uani 1 1 d . . . . .
C9 C 0.8969(3) 0.87266(18) 0.1992(2) 0.0147(7) Uani 1 1 d . . . . .
C10 C 0.9718(3) 0.8562(2) 0.1421(2) 0.0235(8) Uani 1 1 d . . . . .
H10 H 1.0254 0.8164 0.1485 0.028 Uiso 1 1 calc R U . . .
C11 C 0.9695(3) 0.8966(2) 0.0767(2) 0.0296(10) Uani 1 1 d . . . . .
H11 H 1.0216 0.8844 0.0387 0.036 Uiso 1 1 calc R U . . .
C12 C 0.8928(3) 0.9544(2) 0.0657(2) 0.0233(9) Uani 1 1 d . . . . .
H12 H 0.893 0.9817 0.0202 0.028 Uiso 1 1 calc R U . . .
C13 C 0.8144(3) 0.97380(18) 0.1200(2) 0.0164(7) Uani 1 1 d . . . . .
C14 C 0.9071(3) 0.83071(19) 0.2729(2) 0.0175(8) Uani 1 1 d . . . . .
H14 H 0.8403 0.845 0.3038 0.021 Uiso 1 1 calc R U . . .
C15 C 1.0172(3) 0.8541(2) 0.3150(2) 0.0258(9) Uani 1 1 d . . . . .
H15A H 1.084 0.8394 0.2862 0.039 Uiso 1 1 calc R U . . .
H15B H 1.021 0.8292 0.3638 0.039 Uiso 1 1 calc R U . . .
H15C H 1.0174 0.9086 0.3221 0.039 Uiso 1 1 calc R U . . .
C16 C 0.9051(3) 0.74562(19) 0.2624(2) 0.0249(9) Uani 1 1 d . . . . .
H16A H 0.835 0.7312 0.2344 0.037 Uiso 1 1 calc R U . . .
H16B H 0.9065 0.721 0.3113 0.037 Uiso 1 1 calc R U . . .
H16C H 0.9725 0.7301 0.2347 0.037 Uiso 1 1 calc R U . . .
C17 C 0.7350(3) 1.04016(19) 0.1083(2) 0.0181(8) Uani 1 1 d . . . . .
H17 H 0.6764 1.0388 0.148 0.022 Uiso 1 1 calc R U . . .
C19 C 0.6714(4) 1.0388(2) 0.0326(2) 0.0308(10) Uani 1 1 d . . . . .
H19A H 0.7267 1.0448 -0.0072 0.046 Uiso 1 1 calc R U . . .
H19B H 0.6156 1.08 0.0301 0.046 Uiso 1 1 calc R U . . .
H19C H 0.6311 0.9909 0.0264 0.046 Uiso 1 1 calc R U . . .
C18 C 0.8026(4) 1.1138(2) 0.1168(2) 0.0292(10) Uani 1 1 d . . . . .
H18A H 0.8374 1.1167 0.1671 0.044 Uiso 1 1 calc R U . . .
H18B H 0.7504 1.1564 0.1087 0.044 Uiso 1 1 calc R U . . .
H18C H 0.8632 1.1154 0.0799 0.044 Uiso 1 1 calc R U . . .
C20 C 0.4923(3) 0.92795(17) 0.35478(19) 0.0104(7) Uani 1 1 d . . . . .
C21 C 0.4900(3) 0.88747(17) 0.42137(19) 0.0119(7) Uani 1 1 d . . . . .
C22 C 0.3824(3) 0.87368(19) 0.4507(2) 0.0168(8) Uani 1 1 d . . . . .
H22 H 0.3771 0.8466 0.4962 0.02 Uiso 1 1 calc R U . . .
C23 C 0.2836(3) 0.89875(19) 0.4147(2) 0.0191(8) Uani 1 1 d . . . . .
H23 H 0.211 0.8884 0.4354 0.023 Uiso 1 1 calc R U . . .
C24 C 0.2888(3) 0.93878(19) 0.3488(2) 0.0183(8) Uani 1 1 d . . . . .
H24 H 0.2197 0.9554 0.3247 0.022 Uiso 1 1 calc R U . . .
C25 C 0.3942(3) 0.95508(18) 0.31727(19) 0.0121(7) Uani 1 1 d . . . . .
C26 C 0.5966(3) 0.85899(18) 0.46280(19) 0.0137(7) Uani 1 1 d . . . . .
H26 H 0.6637 0.8653 0.4297 0.016 Uiso 1 1 calc R U . . .
C28 C 0.5868(3) 0.77611(18) 0.4825(2) 0.0204(8) Uani 1 1 d . . . . .
H28A H 0.5261 0.7693 0.5188 0.031 Uiso 1 1 calc R U . . .
H28B H 0.6601 0.7584 0.5041 0.031 Uiso 1 1 calc R U . . .
H28C H 0.5677 0.7473 0.4373 0.031 Uiso 1 1 calc R U . . .
C27 C 0.6193(3) 0.9050(2) 0.5335(2) 0.0248(9) Uani 1 1 d . . . . .
H27A H 0.6292 0.9579 0.5202 0.037 Uiso 1 1 calc R U . . .
H27B H 0.6892 0.8867 0.5592 0.037 Uiso 1 1 calc R U . . .
H27C H 0.554 0.9 0.5665 0.037 Uiso 1 1 calc R U . . .
C29 C 0.3960(3) 1.00268(19) 0.2468(2) 0.0154(7) Uani 1 1 d . . . . .
H29 H 0.4749 0.9997 0.2263 0.019 Uiso 1 1 calc R U . . .
C30 C 0.3712(3) 1.08543(18) 0.2651(2) 0.0182(8) Uani 1 1 d . . . . .
H30A H 0.294 1.0898 0.2851 0.027 Uiso 1 1 calc R U . . .
H30B H 0.3758 1.1156 0.2196 0.027 Uiso 1 1 calc R U . . .
H30C H 0.428 1.1035 0.3023 0.027 Uiso 1 1 calc R U . . .
C31 C 0.3101(3) 0.9745(2) 0.1863(2) 0.0229(8) Uani 1 1 d . . . . .
H31A H 0.3235 0.9211 0.177 0.034 Uiso 1 1 calc R U . . .
H31B H 0.3206 1.0028 0.1401 0.034 Uiso 1 1 calc R U . . .
H31C H 0.2315 0.9817 0.2032 0.034 Uiso 1 1 calc R U . . .
Cl1 Cl 0.11340(10) 0.65972(7) 0.43542(7) 0.0423(3) Uani 1 1 d . . . . .
C32 C 0.2534(4) 0.6899(3) 0.4466(4) 0.0579(16) Uani 1 1 d . . . . .
H32A H 0.2803 0.679 0.4983 0.069 Uiso 1 1 calc R U . . .
H32B H 0.2555 0.7449 0.4396 0.069 Uiso 1 1 calc R U . . .
Cl2 Cl 0.34928(10) 0.64805(8) 0.38417(8) 0.0516(3) Uani 1 1 d . . . . .
Cl3 Cl 0.6209(4) 0.4663(3) 0.0079(3) 0.0473(12) Uani 0.5 1 d . . P A -1
C33 C 0.4678(6) 0.4645(4) 0.0095(5) 0.030(2) Uani 0.5 1 d . . P A -1
H33A H 0.4383 0.4215 -0.0203 0.035 Uiso 0.5 1 calc R U P A -1
H33B H 0.4428 0.4582 0.0614 0.035 Uiso 0.5 1 calc R U P A -1
Cl4 Cl 0.4117(4) 0.5486(3) -0.0277(3) 0.0486(11) Uani 0.5 1 d . . P A -1

loop_
_atom_site_aniso_label
_atom_site_aniso_U_11
_atom_site_aniso_U_22
_atom_site_aniso_U_33
_atom_site_aniso_U_23
_atom_site_aniso_U_13
_atom_site_aniso_U_12
C1 0.0088(16) 0.0186(19) 0.040(3) -0.0094(17) 0.0028(16) -0.0032(15)
O1 0.0217(14) 0.0115(13) 0.071(2) 0.0009(14) 0.0061(15) -0.0056(12)
C2 0.0170(17) 0.0206(19) 0.028(2) -0.0086(17) 0.0019(16) -0.0005(16)
O2 0.0304(16) 0.0474(19) 0.0285(18) -0.0111(15) -0.0084(14) -0.0043(14)
C3 0.024(2) 0.0119(17) 0.031(2) -0.0031(15) -0.0009(17) -0.0071(15)
O3 0.0184(14) 0.0279(15) 0.060(2) -0.0026(15) 0.0115(14) 0.0039(13)
Br1 0.01418(16) 0.01744(17) 0.01791(19) -0.00261(14) 0.00359(14) 0.00258(14)
Re1 0.01046(6) 0.01080(6) 0.01813(8) -0.00498(6) 0.00148(5) -0.00137(6)
S1 0.0179(4) 0.0115(4) 0.0124(4) -0.0012(3) 0.0001(3) -0.0016(3)
S2 0.0200(4) 0.0100(4) 0.0133(4) 0.0001(3) 0.0031(3) -0.0023(4)
C4 0.0101(15) 0.0096(15) 0.0134(18) -0.0028(13) 0.0031(13) 0.0004(13)
C5 0.0134(16) 0.0104(15) 0.0094(17) 0.0034(13) -0.0014(13) 0.0002(13)
N1 0.0116(13) 0.0080(12) 0.0125(15) -0.0038(11) 0.0041(12) -0.0022(11)
C6 0.0141(16) 0.0152(17) 0.018(2) -0.0082(14) 0.0028(15) -0.0042(14)
C7 0.0167(17) 0.0120(16) 0.0137(19) -0.0050(13) 0.0039(14) -0.0035(14)
N2 0.0116(13) 0.0079(12) 0.0101(15) -0.0035(11) 0.0016(11) -0.0028(11)
C8 0.0093(15) 0.0119(15) 0.0132(18) -0.0048(13) 0.0045(13) -0.0041(13)
C9 0.0131(16) 0.0129(16) 0.018(2) -0.0015(14) 0.0044(14) -0.0010(14)
C10 0.0195(19) 0.0205(18) 0.031(2) -0.0037(17) 0.0064(17) 0.0041(16)
C11 0.034(2) 0.026(2) 0.030(2) -0.0012(18) 0.023(2) 0.0065(19)
C12 0.032(2) 0.0192(18) 0.019(2) 0.0027(15) 0.0122(17) 0.0009(17)
C13 0.0180(17) 0.0108(16) 0.021(2) -0.0024(14) 0.0057(15) -0.0031(14)
C14 0.0167(17) 0.0160(17) 0.020(2) -0.0019(15) 0.0008(15) 0.0004(15)
C15 0.0213(19) 0.027(2) 0.029(2) -0.0018(18) -0.0039(17) -0.0012(17)
C16 0.025(2) 0.0196(19) 0.029(2) 0.0048(16) -0.0023(18) 0.0010(16)
C17 0.0215(18) 0.0153(17) 0.018(2) 0.0013(15) 0.0066(16) 0.0027(15)
C19 0.038(2) 0.027(2) 0.028(2) 0.0035(18) 0.000(2) 0.0053(19)
C18 0.036(2) 0.0168(18) 0.036(3) -0.0004(17) 0.014(2) -0.0017(18)
C20 0.0079(15) 0.0091(14) 0.0142(18) -0.0033(13) 0.0041(14) -0.0020(12)
C21 0.0138(16) 0.0083(15) 0.0137(18) -0.0024(13) 0.0003(14) -0.0031(13)
C22 0.0226(18) 0.0138(17) 0.0142(19) 0.0005(14) 0.0044(15) -0.0023(15)
C23 0.0120(16) 0.0178(18) 0.028(2) -0.0001(16) 0.0082(16) -0.0042(15)
C24 0.0115(16) 0.0191(18) 0.024(2) 0.0006(15) -0.0012(15) -0.0006(15)
C25 0.0135(16) 0.0110(15) 0.0118(18) -0.0032(13) 0.0012(14) 0.0010(13)
C26 0.0146(16) 0.0153(16) 0.0112(18) 0.0003(14) -0.0005(14) -0.0001(14)
C28 0.0254(19) 0.0126(16) 0.023(2) 0.0006(15) -0.0019(16) -0.0002(16)
C27 0.036(2) 0.0215(19) 0.017(2) -0.0036(16) -0.0062(18) -0.0003(18)
C29 0.0147(16) 0.0170(17) 0.0146(19) 0.0003(14) -0.0004(14) -0.0017(14)
C30 0.0260(19) 0.0145(17) 0.0139(19) 0.0027(14) -0.0028(16) 0.0001(15)
C31 0.029(2) 0.0192(18) 0.020(2) -0.0015(16) -0.0076(17) 0.0034(17)
Cl1 0.0415(6) 0.0581(7) 0.0274(6) -0.0092(5) 0.0019(5) -0.0032(6)
C32 0.047(3) 0.042(3) 0.085(5) -0.035(3) -0.004(3) -0.001(3)
Cl2 0.0375(6) 0.0706(9) 0.0468(8) -0.0163(7) 0.0004(6) -0.0206(6)
Cl3 0.0322(19) 0.048(3) 0.062(3) -0.015(2) -0.0048(16) -0.0052(15)
C33 0.023(4) 0.030(4) 0.036(5) 0.006(4) 0.004(4) 0.004(4)
Cl4 0.058(3) 0.036(2) 0.050(3) -0.0076(17) -0.023(2) 0.013(2)

loop_
_atom_type_symbol
_atom_type_description
_atom_type_scat_dispersion_real
_atom_type_scat_dispersion_imag
_atom_type_scat_source
C C 0.0033 0.0016 'International Tables Vol C Tables 4.2.6.8 and 6.1.1.4'
H H 0 0 'International Tables Vol C Tables 4.2.6.8 and 6.1.1.4'
N N 0.0061 0.0033 'International Tables Vol C Tables 4.2.6.8 and 6.1.1.4'
O O 0.0106 0.006 'International Tables Vol C Tables 4.2.6.8 and 6.1.1.4'
S S 0.1246 0.1234 'International Tables Vol C Tables 4.2.6.8 and 6.1.1.4'
Br Br -0.2901 2.4595 'International Tables Vol C Tables 4.2.6.8 and 6.1.1.4'
Re Re -1.0185 7.231 'International Tables Vol C Tables 4.2.6.8 and 6.1.1.4'
Cl Cl 0.1484 0.1585 'International Tables Vol C Tables 4.2.6.8 and 6.1.1.4'

loop_
_geom_angle_atom_site_label_1
_geom_angle_atom_site_label_2
_geom_angle_atom_site_label_3
_geom_angle
O1 C1 Re1 177.8(3)
O2 C2 Re1 176.3(3)
O3 C3 Re1 177.3(3)
C1 Re1 C3 89.67(15)
C1 Re1 C2 93.35(17)
C3 Re1 C2 88.90(16)
C1 Re1 S1 168.12(12)
C3 Re1 S1 95.95(10)
C2 Re1 S1 97.21(11)
C1 Re1 S2 99.83(13)
C3 Re1 S2 91.31(12)
C2 Re1 S2 166.82(11)
S1 Re1 S2 69.66(3)
C1 Re1 Br1 87.95(10)
C3 Re1 Br1 177.55(11)
C2 Re1 Br1 91.82(11)
S1 Re1 Br1 86.29(2)
S2 Re1 Br1 88.53(2)
C4 S1 Re1 86.38(11)
C4 S2 Re1 86.01(12)
C5 C4 S1 120.8(2)
C5 C4 S2 121.2(3)
S1 C4 S2 117.94(19)
N2 C5 N1 112.8(3)
N2 C5 C4 123.6(3)
N1 C5 C4 123.6(3)
C5 N1 C8 127.4(3)
C5 N1 C6 109.9(3)
C8 N1 C6 121.8(3)
N1 C6 C7 103.0(3)
N1 C6 H6A 111.2
C7 C6 H6A 111.2
N1 C6 H6B 111.2
C7 C6 H6B 111.2
H6A C6 H6B 109.1
N2 C7 C6 102.2(2)
N2 C7 H7A 111.3
C6 C7 H7A 111.3
N2 C7 H7B 111.3
C6 C7 H7B 111.3
H7A C7 H7B 109.2
C5 N2 C20 126.5(3)
C5 N2 C7 110.2(3)
C20 N2 C7 120.9(2)
C13 C8 C9 123.6(3)
C13 C8 N1 117.4(3)
C9 C8 N1 118.9(3)
C10 C9 C8 116.6(3)
C10 C9 C14 119.9(3)
C8 C9 C14 123.3(3)
C11 C10 C9 121.2(3)
C11 C10 H10 119.4
C9 C10 H10 119.4
C12 C11 C10 120.8(3)
C12 C11 H11 119.6
C10 C11 H11 119.6
C11 C12 C13 121.4(4)
C11 C12 H12 119.3
C13 C12 H12 119.3
C12 C13 C8 116.4(3)
C12 C13 C17 120.4(3)
C8 C13 C17 123.1(3)
C9 C14 C15 109.9(3)
C9 C14 C16 112.4(3)
C15 C14 C16 110.0(3)
C9 C14 H14 108.2
C15 C14 H14 108.2
C16 C14 H14 108.2
C14 C15 H15A 109.5
C14 C15 H15B 109.5
H15A C15 H15B 109.5
C14 C15 H15C 109.5
H15A C15 H15C 109.5
H15B C15 H15C 109.5
C14 C16 H16A 109.5
C14 C16 H16B 109.5
H16A C16 H16B 109.5
C14 C16 H16C 109.5
H16A C16 H16C 109.5
H16B C16 H16C 109.5
C13 C17 C19 113.0(3)
C13 C17 C18 110.2(3)
C19 C17 C18 109.6(3)
C13 C17 H17 108
C19 C17 H17 108
C18 C17 H17 108
C17 C19 H19A 109.5
C17 C19 H19B 109.5
H19A C19 H19B 109.5
C17 C19 H19C 109.5
H19A C19 H19C 109.5
H19B C19 H19C 109.5
C17 C18 H18A 109.5
C17 C18 H18B 109.5
H18A C18 H18B 109.5
C17 C18 H18C 109.5
H18A C18 H18C 109.5
H18B C18 H18C 109.5
C25 C20 C21 123.8(3)
C25 C20 N2 118.6(3)
C21 C20 N2 117.5(3)
C22 C21 C20 116.9(3)
C22 C21 C26 119.2(3)
C20 C21 C26 123.9(3)
C23 C22 C21 120.9(3)
C23 C22 H22 119.6
C21 C22 H22 119.6
C22 C23 C24 120.8(3)
C22 C23 H23 119.6
C24 C23 H23 119.6
C23 C24 C25 120.9(3)
C23 C24 H24 119.5
C25 C24 H24 119.5
C24 C25 C20 116.7(3)
C24 C25 C29 119.0(3)
C20 C25 C29 124.3(3)
C21 C26 C28 111.9(3)
C21 C26 C27 110.3(3)
C28 C26 C27 110.0(3)
C21 C26 H26 108.2
C28 C26 H26 108.2
C27 C26 H26 108.2
C26 C28 H28A 109.5
C26 C28 H28B 109.5
H28A C28 H28B 109.5
C26 C28 H28C 109.5
H28A C28 H28C 109.5
H28B C28 H28C 109.5
C26 C27 H27A 109.5
C26 C27 H27B 109.5
H27A C27 H27B 109.5
C26 C27 H27C 109.5
H27A C27 H27C 109.5
H27B C27 H27C 109.5
C25 C29 C31 112.3(3)
C25 C29 C30 110.5(3)
C31 C29 C30 109.9(3)
C25 C29 H29 108
C31 C29 H29 108
C30 C29 H29 108
C29 C30 H30A 109.5
C29 C30 H30B 109.5
H30A C30 H30B 109.5
C29 C30 H30C 109.5
H30A C30 H30C 109.5
H30B C30 H30C 109.5
C29 C31 H31A 109.5
C29 C31 H31B 109.5
H31A C31 H31B 109.5
C29 C31 H31C 109.5
H31A C31 H31C 109.5
H31B C31 H31C 109.5
Cl1 C32 Cl2 114.0(3)
Cl1 C32 H32A 108.7
Cl2 C32 H32A 108.7
Cl1 C32 H32B 108.7
Cl2 C32 H32B 108.7
H32A C32 H32B 107.6
Cl4 C33 Cl3 109.8(4)
Cl4 C33 H33A 109.7
Cl3 C33 H33A 109.7
Cl4 C33 H33B 109.7
Cl3 C33 H33B 109.7
H33A C33 H33B 108.2

loop_
_geom_bond_atom_site_label_1
_geom_bond_atom_site_label_2
_geom_bond_distance
C1 O1 1.160(4)
C1 Re1 1.905(4)
C2 O2 1.145(5)
C2 Re1 1.929(4)
C3 O3 1.136(4)
C3 Re1 1.916(4)
Br1 Re1 2.6265(4)
Re1 S1 2.5070(8)
Re1 S2 2.5168(9)
S1 C4 1.673(3)
S2 C4 1.675(3)
C4 C5 1.482(4)
C5 N2 1.316(4)
C5 N1 1.325(4)
N1 C8 1.442(4)
N1 C6 1.480(4)
C6 C7 1.530(4)
C6 H6A 0.99
C6 H6B 0.99
C7 N2 1.486(4)
C7 H7A 0.99
C7 H7B 0.99
N2 C20 1.451(4)
C8 C13 1.401(5)
C8 C9 1.403(5)
C9 C10 1.394(5)
C9 C14 1.520(5)
C10 C11 1.375(5)
C10 H10 0.95
C11 C12 1.374(5)
C11 H11 0.95
C12 C13 1.396(5)
C12 H12 0.95
C13 C17 1.512(5)
C14 C15 1.527(5)
C14 C16 1.529(5)
C14 H14 1
C15 H15A 0.98
C15 H15B 0.98
C15 H15C 0.98
C16 H16A 0.98
C16 H16B 0.98
C16 H16C 0.98
C17 C19 1.527(5)
C17 C18 1.536(5)
C17 H17 1
C19 H19A 0.98
C19 H19B 0.98
C19 H19C 0.98
C18 H18A 0.98
C18 H18B 0.98
C18 H18C 0.98
C20 C25 1.395(4)
C20 C21 1.395(5)
C21 C22 1.395(5)
C21 C26 1.516(5)
C22 C23 1.377(5)
C22 H22 0.95
C23 C24 1.383(5)
C23 H23 0.95
C24 C25 1.395(5)
C24 H24 0.95
C25 C29 1.522(5)
C26 C28 1.524(4)
C26 C27 1.527(5)
C26 H26 1
C28 H28A 0.98
C28 H28B 0.98
C28 H28C 0.98
C27 H27A 0.98
C27 H27B 0.98
C27 H27C 0.98
C29 C31 1.539(5)
C29 C30 1.540(5)
C29 H29 1
C30 H30A 0.98
C30 H30B 0.98
C30 H30C 0.98
C31 H31A 0.98
C31 H31B 0.98
C31 H31C 0.98
Cl1 C32 1.722(5)
C32 Cl2 1.766(5)
C32 H32A 0.99
C32 H32B 0.99
Cl3 C33 1.784(9)
C33 Cl4 1.760(9)
C33 H33A 0.99
C33 H33B 0.99

loop_
_geom_hbond_atom_site_label_D
_geom_hbond_atom_site_label_H
_geom_hbond_atom_site_label_A
_geom_hbond_distance_DH
_geom_hbond_distance_HA
_geom_hbond_distance_DA
_geom_hbond_angle_DHA
_geom_hbond_site_symmetry_A
C33 H33A Br1 0.99 2.84 3.812(9) 168.2 3_665

loop_
_geom_torsion_atom_site_label_1
_geom_torsion_atom_site_label_2
_geom_torsion_atom_site_label_3
_geom_torsion_atom_site_label_4
_geom_torsion
Re1 S1 C4 C5 -176.3(3)
Re1 S1 C4 S2 0.78(17)
Re1 S2 C4 C5 176.3(3)
Re1 S2 C4 S1 -0.78(17)
S1 C4 C5 N2 122.1(3)
S2 C4 C5 N2 -54.9(4)
S1 C4 C5 N1 -57.9(4)
S2 C4 C5 N1 125.1(3)
N2 C5 N1 C8 172.3(3)
C4 C5 N1 C8 -7.7(5)
N2 C5 N1 C6 3.2(4)
C4 C5 N1 C6 -176.8(3)
C5 N1 C6 C7 -10.8(4)
C8 N1 C6 C7 179.4(3)
N1 C6 C7 N2 13.3(3)
N1 C5 N2 C20 169.1(3)
C4 C5 N2 C20 -10.9(5)
N1 C5 N2 C7 6.4(4)
C4 C5 N2 C7 -173.7(3)
C6 C7 N2 C5 -12.5(4)
C6 C7 N2 C20 -176.4(3)
C5 N1 C8 C13 105.9(4)
C6 N1 C8 C13 -86.2(4)
C5 N1 C8 C9 -76.6(4)
C6 N1 C8 C9 91.3(4)
C13 C8 C9 C10 -0.6(5)
N1 C8 C9 C10 -177.9(3)
C13 C8 C9 C14 175.6(3)
N1 C8 C9 C14 -1.7(5)
C8 C9 C10 C11 0.6(5)
C14 C9 C10 C11 -175.7(4)
C9 C10 C11 C12 -0.2(6)
C10 C11 C12 C13 -0.4(6)
C11 C12 C13 C8 0.4(5)
C11 C12 C13 C17 176.8(4)
C9 C8 C13 C12 0.1(5)
N1 C8 C13 C12 177.5(3)
C9 C8 C13 C17 -176.2(3)
N1 C8 C13 C17 1.1(5)
C10 C9 C14 C15 69.7(4)
C8 C9 C14 C15 -106.4(4)
C10 C9 C14 C16 -53.1(4)
C8 C9 C14 C16 130.9(3)
C12 C13 C17 C19 50.0(5)
C8 C13 C17 C19 -133.8(4)
C12 C13 C17 C18 -73.0(4)
C8 C13 C17 C18 103.2(4)
C5 N2 C20 C25 -71.8(4)
C7 N2 C20 C25 89.3(4)
C5 N2 C20 C21 110.9(4)
C7 N2 C20 C21 -88.1(4)
C25 C20 C21 C22 0.4(5)
N2 C20 C21 C22 177.6(3)
C25 C20 C21 C26 -179.0(3)
N2 C20 C21 C26 -1.8(5)
C20 C21 C22 C23 0.5(5)
C26 C21 C22 C23 179.9(3)
C21 C22 C23 C24 -0.5(5)
C22 C23 C24 C25 -0.3(5)
C23 C24 C25 C20 1.1(5)
C23 C24 C25 C29 -176.9(3)
C21 C20 C25 C24 -1.2(5)
N2 C20 C25 C24 -178.3(3)
C21 C20 C25 C29 176.7(3)
N2 C20 C25 C29 -0.5(5)
C22 C21 C26 C28 50.6(4)
C20 C21 C26 C28 -130.0(3)
C22 C21 C26 C27 -72.1(4)
C20 C21 C26 C27 107.3(4)
C24 C25 C29 C31 -49.3(4)
C20 C25 C29 C31 132.8(3)
C24 C25 C29 C30 73.8(4)
C20 C25 C29 C30 -104.0(4)
